data_1509900
loop_
_publ_author_name
'Aurivillius, B.'

_publ_section_title
;
 Crystal structures of (M(I)5Cl)(Bi48O59Cl30), M(I)=Cu, Ag
;
_journal_name_full 'Acta Chemica Scandinavica (43,1989-)'
_journal_page_first 111
_journal_page_last 122
_journal_paper_doi 10.3891/acta.chem.scand.44-0111
_journal_volume 44
_journal_year 1990
_chemical_formula_sum 'Ag4.78 Bi48 Cl31.5 O58.64'
_chemical_name_systematic '(Ag4.78 Cl1.5) (Bi48 O58.64 Cl30)'
_space_group_IT_number 189
_symmetry_space_group_name_Hall 'P -6 -2'
_symmetry_space_group_name_H-M 'P -6 2 m'
_cell_angle_alpha 90
_cell_angle_beta 90
_cell_angle_gamma 120
_cell_formula_units_Z 1
_cell_length_a 20.0893
_cell_length_b 20.0893
_cell_length_c 7.7178
_cell_volume 2697.452
_citation_journal_id_ASTM ACHSE7
_cod_data_source_file silver3-x_185.cif
_cod_data_source_block Ag4.78Bi48Cl31.5O58.64
_cod_database_code 1509900

loop_
_symmetry_equiv_pos_as_xyz
x,y,z
-x+y,-x,-z
-y,x-y,z
x,y,-z
-x+y,-x,z
-y,x-y,-z
y,x,z
x-y,-y,-z
-x,-x+y,z
y,x,-z
x-y,-y,z
-x,-x+y,-z

loop_
_atom_site_label
_atom_site_type_symbol
_atom_site_fract_x
_atom_site_fract_y
_atom_site_fract_z
_atom_site_occupancy
_atom_site_U_iso_or_equiv
Cl4 Cl-1 0.1103 0.2135 0 1 0.0
Bi7 Bi+3 0.5798 0.8883 0 1 0.0
O5 O-2 0.196 0.424 0 0.977 0.0
Ag1 Ag+1 0.1326 0 0.248 0.797 0.0
O7 O-2 0.0916 0.5474 0.5 0.977 0.0
Bi5 Bi+3 0.4648 0.6514 0 1 0.0
O4 O-2 0.69 0 0 0.977 0.0
Cl5 Cl-1 0.105 0.2198 0.5 1 0.0
Bi1 Bi+3 0.7528 0 0.253 1 0.0
O9 O-2 0.584 0 0.3 0.977 0.0
Bi3 Bi+3 0.1341 0.3606 0.2528 1 0.0
Bi2 Bi+3 0.4748 0 0.2437 1 0.0
O8 O-2 0.069 0.528 0 0.977 0.0
O1 O-2 0.2478 0.3588 0.26 0.977 0.0
Cl1 Cl-1 0.224 0.669 0.248 1 0.0
Bi4 Bi+3 0.4691 0.6601 0.5 1 0.0
Bi6 Bi+3 0.5642 0.9047 0.5 1 0.0
Cl2 Cl-1 0.338 0 0 1 0.0
O6 O-2 0.184 0.407 0.5 0.977 0.0
O3 O-2 0.696 0 0.5 0.977 0.0
O2 O-2 0.1415 0.4686 0.25 0.977 0.0
Cl6 Cl-1 0 0 0.288 0.75 0.0
Cl3 Cl-1 0.3319 0 0.5 1 0.0
